data_7126400
loop_
_publ_author_name
'Burt, Liam K.'
'Cordiner, Richard L.'
'Hill, Anthony F.'
'Manzano, Richard A.'
'Wagler, J\"org'

_publ_section_title
;
 The significance of phosphoniocarbynes in halocarbyne cross-coupling
 reactions.
;
_journal_issue 42
_journal_name_full 'Chemical communications (Cambridge, England)'
_journal_page_first 5673
_journal_page_last 5676
_journal_paper_doi 10.1039/d0cc02070b
_journal_volume 56
_journal_year 2020
_chemical_formula_moiety 'C72 H74 B2 Br2 Mo2 N12 O4 P2 Pt2, 2.5(C4 H10 O)'
_chemical_formula_sum 'C82 H99 B2 Br2 Mo2 N12 O6.5 P2 Pt2'
_chemical_formula_weight 2182.17
_space_group_IT_number 14
_space_group_name_Hall '-P 2yn'
_space_group_name_H-M_alt 'P 1 21/n 1'
_symmetry_cell_setting monoclinic
_symmetry_space_group_name_Hall '-P 2yn'
_symmetry_space_group_name_H-M 'P 1 21/n 1'
_atom_sites_solution_hydrogens geom
_atom_sites_solution_primary direct
_atom_sites_solution_secondary difmap
_audit_creation_method SHELXL-97
_audit_update_record
;
2020-03-06 deposited with the CCDC.	2020-04-08 downloaded from the CCDC.
;
_cell_angle_alpha 90.00
_cell_angle_beta 105.1340(10)
_cell_angle_gamma 90.00
_cell_formula_units_Z 4
_cell_length_a 26.9732(5)
_cell_length_b 11.6694(2)
_cell_length_c 29.6570(5)
_cell_measurement_reflns_used 217062
_cell_measurement_temperature 100(2)
_cell_measurement_theta_max 27.485
_cell_measurement_theta_min 2.546
_cell_volume 9011.1(3)
_computing_cell_refinement DENZO-SMN
_computing_data_collection 'Nonius Collect'
_computing_data_reduction Scalepack
_computing_molecular_graphics 'ORTEP32 for windows (Farugia)'
_computing_publication_material 'Ciftab (Sheldrick, 1997)'
_computing_structure_refinement 'SHELXL-97 (Sheldrick, 1997)'
_computing_structure_solution 'SHELXS-97 (Sheldrick, 1990)'
_diffrn_ambient_temperature 100(2)
_diffrn_measured_fraction_theta_full 0.995
_diffrn_measured_fraction_theta_max 0.995
_diffrn_measurement_device_type 'Nonius Kappa CCD area detector'
_diffrn_measurement_method 'phi and omega scans'
_diffrn_radiation_monochromator graphite
_diffrn_radiation_source 'fine-focus sealed tube'
_diffrn_radiation_type MoK\a
_diffrn_radiation_wavelength 0.71073
_diffrn_reflns_av_R_equivalents 0.0722
_diffrn_reflns_av_sigmaI/netI 0.0440
_diffrn_reflns_limit_h_max 34
_diffrn_reflns_limit_h_min -34
_diffrn_reflns_limit_k_max 15
_diffrn_reflns_limit_k_min -14
_diffrn_reflns_limit_l_max 38
_diffrn_reflns_limit_l_min -38
_diffrn_reflns_number 125220
_diffrn_reflns_theta_full 27.47
_diffrn_reflns_theta_max 27.47
_diffrn_reflns_theta_min 2.57
_exptl_absorpt_coefficient_mu 4.345
_exptl_absorpt_correction_T_max 0.709
_exptl_absorpt_correction_T_min 0.537
_exptl_absorpt_correction_type multi-scan
_exptl_absorpt_process_details SORTAV
_exptl_crystal_colour orange
_exptl_crystal_density_diffrn 1.608
_exptl_crystal_density_method 'not measured'
_exptl_crystal_description needle
_exptl_crystal_F_000 4308
_exptl_crystal_size_max 0.35
_exptl_crystal_size_mid 0.11
_exptl_crystal_size_min 0.08
_refine_diff_density_max 4.160
_refine_diff_density_min -1.899
_refine_diff_density_rms 0.147
_refine_ls_extinction_method none
_refine_ls_goodness_of_fit_ref 1.075
_refine_ls_hydrogen_treatment mixed
_refine_ls_matrix_type full
_refine_ls_number_parameters 1007
_refine_ls_number_reflns 20512
_refine_ls_number_restraints 53
_refine_ls_restrained_S_all 1.073
_refine_ls_R_factor_all 0.0644
_refine_ls_R_factor_gt 0.0458
_refine_ls_shift/su_max 0.007
_refine_ls_shift/su_mean 0.000
_refine_ls_structure_factor_coef Fsqd
_refine_ls_weighting_details 'calc w=1/[\s^2^(Fo^2^)+(0.0363P)^2^+58.1295P] where P=(Fo^2^+2Fc^2^)/3'
_refine_ls_weighting_scheme calc
_refine_ls_wR_factor_gt 0.1031
_refine_ls_wR_factor_ref 0.1082
_reflns_number_gt 16495
_reflns_number_total 20512
_reflns_threshold_expression >2sigma(I)
_cod_data_source_file d0cc02070b3.cif
_cod_data_source_block 5c
_cod_depositor_comments 'Adding full bibliography for 7126395--7126402.cif.'
_cod_original_sg_symbol_Hall -P2yn
_cod_original_sg_symbol_H-M P21/n
_cod_original_formula_sum 'C82 H99 B2 Br2 Mo2 N12 O6.50 P2 Pt2'
_cod_database_code 7126400

loop_
_symmetry_equiv_pos_as_xyz
'x, y, z'
'-x+1/2, y+1/2, -z+1/2'
'-x, -y, -z'
'x-1/2, -y-1/2, z-1/2'

loop_
_atom_site_label
_atom_site_type_symbol
_atom_site_fract_x
_atom_site_fract_y
_atom_site_fract_z
_atom_site_U_iso_or_equiv
_atom_site_adp_type
_atom_site_occupancy
_atom_site_symmetry_multiplicity
_atom_site_calc_flag
_atom_site_refinement_flags
_atom_site_disorder_assembly
_atom_site_disorder_group
Pt1 Pt 0.204138(9) 0.032590(18) 0.436063(7) 0.02231(6) Uani 1 1 d . . .
Pt2 Pt 0.265979(9) 0.155887(18) 0.554464(7) 0.02175(6) Uani 1 1 d . . .
Mo1 Mo 0.157472(19) 0.19853(4) 0.325986(16) 0.02008(10) Uani 1 1 d . . .
Mo2 Mo 0.327265(19) -0.01410(4) 0.660344(16) 0.01986(10) Uani 1 1 d . . .
Br1 Br 0.22319(3) 0.22809(5) 0.47161(2) 0.03266(15) Uani 1 1 d . . .
Br2 Br 0.23707(3) -0.03708(5) 0.52087(2) 0.03552(16) Uani 1 1 d . . .
P1 P 0.18495(6) -0.14359(12) 0.40668(5) 0.0213(3) Uani 1 1 d . . .
P2 P 0.29069(6) 0.33123(12) 0.58158(5) 0.0210(3) Uani 1 1 d . . .
O1 O 0.26290(19) 0.3192(4) 0.37107(17) 0.0437(12) Uani 1 1 d . . .
O2 O 0.1149(2) 0.3491(4) 0.39538(15) 0.0407(12) Uani 1 1 d . . .
O3 O 0.22110(19) -0.1392(4) 0.62578(16) 0.0410(12) Uani 1 1 d . . .
O4 O 0.3645(2) -0.1477(4) 0.58311(17) 0.0447(12) Uani 1 1 d . . .
B1 B 0.1051(3) 0.1653(6) 0.2109(2) 0.0231(13) Uani 1 1 d . . .
H1 H 0.0894 0.1528 0.1768 0.028 Uiso 1 1 calc R . .
B2 B 0.3895(3) 0.0081(6) 0.7737(2) 0.0248(14) Uani 1 1 d . . .
H2 H 0.4082 0.0174 0.8073 0.030 Uiso 1 1 calc R . .
N1 N 0.12940(18) 0.3328(4) 0.26674(15) 0.0219(10) Uani 1 1 d . . .
N2 N 0.11197(19) 0.2952(4) 0.22100(16) 0.0230(10) Uani 1 1 d . . .
N3 N 0.08268(19) 0.1222(4) 0.28767(15) 0.0226(10) Uani 1 1 d . . .
N4 N 0.06952(18) 0.1151(4) 0.23937(16) 0.0224(10) Uani 1 1 d . . .
N5 N 0.18668(18) 0.1110(4) 0.27120(16) 0.0221(10) Uani 1 1 d . . .
N6 N 0.15809(19) 0.1075(4) 0.22532(15) 0.0235(10) Uani 1 1 d . . .
N7 N 0.35998(18) -0.1537(4) 0.71637(16) 0.0223(10) Uani 1 1 d . . .
N8 N 0.38155(18) -0.1207(4) 0.76186(16) 0.0227(10) Uani 1 1 d . . .
N9 N 0.40383(18) 0.0617(4) 0.69506(16) 0.0234(10) Uani 1 1 d . . .
N10 N 0.42138(18) 0.0619(4) 0.74253(16) 0.0230(10) Uani 1 1 d . . .
N11 N 0.30432(18) 0.0686(4) 0.71994(15) 0.0206(10) Uani 1 1 d . . .
N12 N 0.33696(18) 0.0683(4) 0.76411(15) 0.0222(10) Uani 1 1 d . . .
C1 C 0.1426(3) 0.5201(5) 0.3082(2) 0.0333(15) Uani 1 1 d . . .
H1A H 0.1140 0.5215 0.3228 0.050 Uiso 1 1 calc R . .
H1B H 0.1501 0.5984 0.3000 0.050 Uiso 1 1 calc R . .
H1C H 0.1730 0.4876 0.3300 0.050 Uiso 1 1 calc R . .
C2 C 0.1282(2) 0.4479(5) 0.2647(2) 0.0247(12) Uani 1 1 d . . .
C3 C 0.1106(2) 0.4843(5) 0.2183(2) 0.0281(13) Uani 1 1 d . . .
H3 H 0.1062 0.5612 0.2075 0.034 Uiso 1 1 calc R . .
C4 C 0.1011(2) 0.3872(5) 0.1916(2) 0.0256(12) Uani 1 1 d . . .
C5 C 0.0836(3) 0.3741(6) 0.1398(2) 0.0344(15) Uani 1 1 d . . .
H5A H 0.0770 0.4498 0.1252 0.052 Uiso 1 1 calc R . .
H5B H 0.0520 0.3284 0.1315 0.052 Uiso 1 1 calc R . .
H5C H 0.1103 0.3353 0.1286 0.052 Uiso 1 1 calc R . .
C6 C 0.0447(3) 0.0678(6) 0.3524(2) 0.0327(14) Uani 1 1 d . . .
H6A H 0.0802 0.0649 0.3718 0.049 Uiso 1 1 calc R . .
H6B H 0.0264 -0.0012 0.3578 0.049 Uiso 1 1 calc R . .
H6C H 0.0276 0.1357 0.3607 0.049 Uiso 1 1 calc R . .
C7 C 0.0446(2) 0.0742(5) 0.3018(2) 0.0252(12) Uani 1 1 d . . .
C8 C 0.0066(2) 0.0349(5) 0.2632(2) 0.0296(13) Uani 1 1 d . . .
H8 H -0.0245 -0.0026 0.2635 0.035 Uiso 1 1 calc R . .
C9 C 0.0238(2) 0.0619(5) 0.2246(2) 0.0271(13) Uani 1 1 d . . .
C10 C -0.0021(3) 0.0397(6) 0.1745(2) 0.0375(16) Uani 1 1 d . . .
H10A H 0.0181 -0.0157 0.1619 0.056 Uiso 1 1 calc R . .
H10B H -0.0049 0.1115 0.1569 0.056 Uiso 1 1 calc R . .
H10C H -0.0365 0.0087 0.1718 0.056 Uiso 1 1 calc R . .
C11 C 0.2739(2) 0.0511(6) 0.3165(2) 0.0337(15) Uani 1 1 d . . .
H11A H 0.2936 0.1228 0.3217 0.051 Uiso 1 1 calc R . .
H11B H 0.2967 -0.0124 0.3138 0.051 Uiso 1 1 calc R . .
H11C H 0.2592 0.0371 0.3429 0.051 Uiso 1 1 calc R . .
C12 C 0.2317(2) 0.0602(5) 0.2725(2) 0.0258(12) Uani 1 1 d . . .
C13 C 0.2325(2) 0.0254(5) 0.2277(2) 0.0294(13) Uani 1 1 d . . .
H13 H 0.2599 -0.0118 0.2189 0.035 Uiso 1 1 calc R . .
C14 C 0.1855(3) 0.0559(5) 0.1985(2) 0.0287(13) Uani 1 1 d . . .
C15 C 0.1651(3) 0.0411(6) 0.1472(2) 0.0401(17) Uani 1 1 d . . .
H15A H 0.1333 -0.0037 0.1407 0.060 Uiso 1 1 calc R . .
H15B H 0.1905 0.0008 0.1347 0.060 Uiso 1 1 calc R . .
H15C H 0.1580 0.1165 0.1323 0.060 Uiso 1 1 calc R . .
C16 C 0.2246(3) 0.2769(5) 0.3536(2) 0.0301(14) Uani 1 1 d . . .
C17 C 0.1299(2) 0.2935(5) 0.3696(2) 0.0274(13) Uani 1 1 d . . .
C18 C 0.1787(2) 0.1032(5) 0.37544(19) 0.0217(11) Uani 1 1 d . . .
C19 C 0.1772(2) -0.1657(5) 0.34423(18) 0.0247(12) Uani 1 1 d . . .
C20 C 0.1309(3) -0.1418(5) 0.3125(2) 0.0302(14) Uani 1 1 d . . .
H20 H 0.1027 -0.1150 0.3232 0.036 Uiso 1 1 calc R . .
C21 C 0.1255(3) -0.1568(5) 0.2650(2) 0.0322(15) Uani 1 1 d . . .
H21 H 0.0935 -0.1415 0.2432 0.039 Uiso 1 1 calc R . .
C22 C 0.1667(3) -0.1939(5) 0.2495(2) 0.0358(16) Uani 1 1 d . . .
H22 H 0.1629 -0.2043 0.2170 0.043 Uiso 1 1 calc R . .
C23 C 0.2134(3) -0.2160(5) 0.2809(2) 0.0329(15) Uani 1 1 d . . .
H23 H 0.2418 -0.2403 0.2700 0.039 Uiso 1 1 calc R . .
C24 C 0.2186(2) -0.2027(5) 0.32841(19) 0.0263(13) Uani 1 1 d . . .
H24 H 0.2505 -0.2190 0.3501 0.032 Uiso 1 1 calc R . .
C25 C 0.1256(2) -0.1944(5) 0.4179(2) 0.0267(13) Uani 1 1 d . . .
C26 C 0.0992(3) -0.2896(6) 0.3946(2) 0.0346(15) Uani 1 1 d . . .
H26 H 0.1115 -0.3267 0.3712 0.042 Uiso 1 1 calc R . .
C27 C 0.0559(3) -0.3300(7) 0.4053(3) 0.049(2) Uani 1 1 d . . .
H27 H 0.0393 -0.3966 0.3900 0.058 Uiso 1 1 calc R . .
C28 C 0.0361(3) -0.2747(8) 0.4379(2) 0.0481(19) Uani 1 1 d . . .
H28 H 0.0057 -0.3021 0.4448 0.058 Uiso 1 1 calc R . .
C29 C 0.0611(3) -0.1790(6) 0.4604(2) 0.0383(16) Uani 1 1 d . . .
H29 H 0.0476 -0.1402 0.4828 0.046 Uiso 1 1 calc R . .
C30 C 0.1059(2) -0.1388(5) 0.4508(2) 0.0293(13) Uani 1 1 d . . .
H30 H 0.1229 -0.0735 0.4668 0.035 Uiso 1 1 calc R . .
C31 C 0.2341(2) -0.2481(5) 0.43242(19) 0.0269(13) Uani 1 1 d . . .
C32 C 0.2224(3) -0.3653(5) 0.4311(2) 0.0292(13) Uani 1 1 d . . .
H32 H 0.1879 -0.3899 0.4195 0.035 Uiso 1 1 calc R . .
C33 C 0.2612(3) -0.4456(6) 0.4465(2) 0.0403(18) Uani 1 1 d . . .
H33 H 0.2531 -0.5250 0.4450 0.048 Uiso 1 1 calc R . .
C34 C 0.3112(3) -0.4101(7) 0.4640(2) 0.0453(19) Uani 1 1 d . . .
H34 H 0.3376 -0.4653 0.4745 0.054 Uiso 1 1 calc R . .
C35 C 0.3233(3) -0.2943(7) 0.4664(2) 0.0454(18) Uani 1 1 d . . .
H35 H 0.3577 -0.2698 0.4790 0.055 Uiso 1 1 calc R . .
C36 C 0.2843(3) -0.2143(6) 0.4502(2) 0.0358(15) Uani 1 1 d . . .
H36 H 0.2926 -0.1351 0.4515 0.043 Uiso 1 1 calc R . .
C37 C 0.3418(3) -0.3353(5) 0.6719(2) 0.0340(15) Uani 1 1 d . . .
H37A H 0.3083 -0.3048 0.6546 0.051 Uiso 1 1 calc R . .
H37B H 0.3381 -0.4161 0.6794 0.051 Uiso 1 1 calc R . .
H37C H 0.3662 -0.3284 0.6528 0.051 Uiso 1 1 calc R . .
C38 C 0.3611(2) -0.2686(5) 0.7163(2) 0.0253(12) Uani 1 1 d . . .
C39 C 0.3829(2) -0.3087(5) 0.7611(2) 0.0292(13) Uani 1 1 d . . .
H39 H 0.3882 -0.3866 0.7705 0.035 Uiso 1 1 calc R . .
C40 C 0.3953(2) -0.2132(5) 0.7896(2) 0.0286(13) Uani 1 1 d . . .
C41 C 0.4181(3) -0.2059(6) 0.8413(2) 0.0443(18) Uani 1 1 d . . .
H41A H 0.4494 -0.1593 0.8477 0.066 Uiso 1 1 calc R . .
H41B H 0.4266 -0.2831 0.8540 0.066 Uiso 1 1 calc R . .
H41C H 0.3933 -0.1706 0.8560 0.066 Uiso 1 1 calc R . .
C42 C 0.4347(3) 0.1203(6) 0.6267(2) 0.0338(15) Uani 1 1 d . . .
H42A H 0.4465 0.0493 0.6152 0.051 Uiso 1 1 calc R . .
H42B H 0.4554 0.1847 0.6207 0.051 Uiso 1 1 calc R . .
H42C H 0.3985 0.1333 0.6105 0.051 Uiso 1 1 calc R . .
C43 C 0.4402(2) 0.1103(5) 0.6779(2) 0.0254(12) Uani 1 1 d . . .
C44 C 0.4812(2) 0.1446(5) 0.7152(2) 0.0283(13) Uani 1 1 d . . .
H44 H 0.5119 0.1820 0.7132 0.034 Uiso 1 1 calc R . .
C45 C 0.4681(2) 0.1130(5) 0.7552(2) 0.0283(13) Uani 1 1 d . . .
C46 C 0.4987(3) 0.1267(6) 0.8048(2) 0.0385(16) Uani 1 1 d . . .
H46A H 0.4794 0.1738 0.8217 0.058 Uiso 1 1 calc R . .
H46B H 0.5314 0.1641 0.8056 0.058 Uiso 1 1 calc R . .
H46C H 0.5053 0.0512 0.8196 0.058 Uiso 1 1 calc R . .
C47 C 0.2165(2) 0.1369(6) 0.6819(2) 0.0307(14) Uani 1 1 d . . .
H47A H 0.2284 0.1503 0.6538 0.046 Uiso 1 1 calc R . .
H47B H 0.1960 0.2024 0.6871 0.046 Uiso 1 1 calc R . .
H47C H 0.1954 0.0673 0.6777 0.046 Uiso 1 1 calc R . .
C48 C 0.2617(2) 0.1224(5) 0.7230(2) 0.0236(12) Uani 1 1 d . . .
C49 C 0.2665(2) 0.1570(5) 0.7691(2) 0.0274(13) Uani 1 1 d . . .
H49 H 0.2419 0.1972 0.7808 0.033 Uiso 1 1 calc R . .
C50 C 0.3143(2) 0.1208(5) 0.79382(19) 0.0247(12) Uani 1 1 d . . .
C51 C 0.3394(3) 0.1324(6) 0.8451(2) 0.0376(16) Uani 1 1 d . . .
H51A H 0.3488 0.0563 0.8587 0.056 Uiso 1 1 calc R . .
H51B H 0.3155 0.1689 0.8606 0.056 Uiso 1 1 calc R . .
H51C H 0.3704 0.1796 0.8497 0.056 Uiso 1 1 calc R . .
C52 C 0.2604(2) -0.0939(5) 0.6388(2) 0.0275(13) Uani 1 1 d . . .
C53 C 0.3518(3) -0.0995(5) 0.6124(2) 0.0296(13) Uani 1 1 d . . .
C54 C 0.2995(2) 0.0841(5) 0.6129(2) 0.0245(12) Uani 1 1 d . . .
C55 C 0.3091(2) 0.3528(5) 0.64425(19) 0.0244(12) Uani 1 1 d . . .
C56 C 0.2731(2) 0.3890(5) 0.6676(2) 0.0268(13) Uani 1 1 d . . .
H56 H 0.2391 0.4074 0.6504 0.032 Uiso 1 1 calc R . .
C57 C 0.2868(3) 0.3981(5) 0.7158(2) 0.0301(14) Uani 1 1 d . . .
H57 H 0.2621 0.4214 0.7315 0.036 Uiso 1 1 calc R . .
C58 C 0.3367(3) 0.3735(5) 0.7412(2) 0.0332(15) Uani 1 1 d . . .
H58 H 0.3461 0.3811 0.7743 0.040 Uiso 1 1 calc R . .
C59 C 0.3726(3) 0.3381(5) 0.7186(2) 0.0312(14) Uani 1 1 d . . .
H59 H 0.4066 0.3204 0.7360 0.037 Uiso 1 1 calc R . .
C60 C 0.3589(2) 0.3283(5) 0.66997(19) 0.0246(12) Uani 1 1 d . . .
H60 H 0.3838 0.3048 0.6544 0.029 Uiso 1 1 calc R . .
C61 C 0.3463(2) 0.3769(5) 0.5618(2) 0.0249(12) Uani 1 1 d . . .
C62 C 0.3761(3) 0.4723(6) 0.5812(2) 0.0367(16) Uani 1 1 d . . .
H62 H 0.3677 0.5144 0.6056 0.044 Uiso 1 1 calc R . .
C63 C 0.4176(3) 0.5055(7) 0.5650(3) 0.050(2) Uani 1 1 d . . .
H63 H 0.4363 0.5726 0.5772 0.060 Uiso 1 1 calc R . .
C64 C 0.4318(3) 0.4426(7) 0.5317(3) 0.050(2) Uani 1 1 d . . .
H64 H 0.4612 0.4640 0.5217 0.060 Uiso 1 1 calc R . .
C65 C 0.4035(3) 0.3485(7) 0.5126(3) 0.051(2) Uani 1 1 d . . .
H65 H 0.4131 0.3056 0.4890 0.061 Uiso 1 1 calc R . .
C66 C 0.3611(3) 0.3158(6) 0.5275(2) 0.0360(15) Uani 1 1 d . . .
H66 H 0.3419 0.2504 0.5140 0.043 Uiso 1 1 calc R . .
C67 C 0.2403(2) 0.4373(5) 0.56093(19) 0.0255(13) Uani 1 1 d . . .
C68 C 0.1892(3) 0.4022(6) 0.5499(2) 0.0388(16) Uani 1 1 d . . .
H68 H 0.1813 0.3233 0.5518 0.047 Uiso 1 1 calc R . .
C69 C 0.1499(3) 0.4809(8) 0.5362(3) 0.054(2) Uani 1 1 d . . .
H69 H 0.1152 0.4560 0.5295 0.064 Uiso 1 1 calc R . .
C70 C 0.1605(4) 0.5944(7) 0.5323(2) 0.052(2) Uani 1 1 d . . .
H70 H 0.1333 0.6477 0.5220 0.063 Uiso 1 1 calc R . .
C71 C 0.2110(4) 0.6317(6) 0.5432(2) 0.047(2) Uani 1 1 d . . .
H71 H 0.2185 0.7107 0.5411 0.057 Uiso 1 1 calc R . .
C72 C 0.2505(3) 0.5532(5) 0.5573(2) 0.0328(15) Uani 1 1 d . . .
H72 H 0.2851 0.5789 0.5645 0.039 Uiso 1 1 calc R . .
C73A C 0.5490(5) 0.7364(12) 0.6085(5) 0.0564(13) Uani 0.64 1 d PD A 1
H73A H 0.5827 0.7724 0.6205 0.085 Uiso 0.64 1 calc PR A 1
H73B H 0.5379 0.7456 0.5745 0.085 Uiso 0.64 1 calc PR A 1
H73C H 0.5514 0.6546 0.6163 0.085 Uiso 0.64 1 calc PR A 1
C74A C 0.5106(5) 0.7926(13) 0.6302(5) 0.0564(13) Uani 0.64 1 d PD A 1
H74A H 0.5100 0.8764 0.6249 0.068 Uiso 0.64 1 calc PR A 1
H74B H 0.4757 0.7620 0.6161 0.068 Uiso 0.64 1 calc PR A 1
O5A O 0.5255(6) 0.7688(17) 0.6790(4) 0.0564(13) Uani 0.64 1 d PD A 1
C75A C 0.4914(5) 0.8191(15) 0.7028(4) 0.0564(13) Uani 0.64 1 d PD A 1
H75A H 0.4576 0.7806 0.6930 0.068 Uiso 0.64 1 calc PR A 1
H75B H 0.4864 0.9011 0.6942 0.068 Uiso 0.64 1 calc PR A 1
C76A C 0.5124(6) 0.8084(15) 0.7549(4) 0.0564(13) Uani 0.64 1 d PD A 1
H76A H 0.5180 0.7274 0.7634 0.085 Uiso 0.64 1 calc PR A 1
H76B H 0.4879 0.8412 0.7706 0.085 Uiso 0.64 1 calc PR A 1
H76C H 0.5451 0.8498 0.7647 0.085 Uiso 0.64 1 calc PR A 1
C73B C 0.5712(8) 0.703(2) 0.6175(9) 0.0564(13) Uani 0.36 1 d PD B 2
H73D H 0.5970 0.7522 0.6091 0.085 Uiso 0.36 1 d PR B 2
H73E H 0.5566 0.6506 0.5917 0.085 Uiso 0.36 1 d PR B 2
H73F H 0.5873 0.6594 0.6457 0.085 Uiso 0.36 1 d PR B 2
C74B C 0.5284(9) 0.776(2) 0.6264(8) 0.0564(13) Uani 0.36 1 d PD B 2
H74C H 0.5326 0.8569 0.6184 0.068 Uiso 0.36 1 calc PR B 2
H74D H 0.4946 0.7482 0.6076 0.068 Uiso 0.36 1 calc PR B 2
O5B O 0.5322(11) 0.764(3) 0.6750(8) 0.0564(13) Uani 0.36 1 d PD B 2
C75B C 0.4936(10) 0.828(3) 0.6887(8) 0.0564(13) Uani 0.36 1 d PD B 2
H75C H 0.4592 0.7984 0.6723 0.068 Uiso 0.36 1 calc PR B 2
H75D H 0.4956 0.9094 0.6803 0.068 Uiso 0.36 1 calc PR B 2
C76B C 0.5022(11) 0.816(3) 0.7408(7) 0.0564(13) Uani 0.36 1 d PD B 2
H76D H 0.4975 0.7352 0.7483 0.085 Uiso 0.36 1 d PR B 2
H76E H 0.4774 0.8633 0.7511 0.085 Uiso 0.36 1 d PR B 2
H76F H 0.5371 0.8399 0.7567 0.085 Uiso 0.36 1 d PR B 2
C77 C 0.0891(5) 0.1248(14) 0.5329(5) 0.0876(18) Uani 0.80 1 d P . .
H77A H 0.0905 0.1803 0.5580 0.131 Uiso 0.80 1 d PR . .
H77B H 0.1222 0.0853 0.5382 0.131 Uiso 0.80 1 d PR . .
H77C H 0.0620 0.0686 0.5325 0.131 Uiso 0.80 1 d PR . .
C78 C 0.0739(6) 0.1888(14) 0.4875(5) 0.0876(18) Uani 0.80 1 d P . .
H78A H 0.1044 0.2280 0.4822 0.105 Uiso 0.80 1 calc PR . .
H78B H 0.0614 0.1337 0.4616 0.105 Uiso 0.80 1 calc PR . .
O6 O 0.0370(4) 0.2670(9) 0.4870(3) 0.0876(18) Uani 0.80 1 d P . .
C79 C 0.0171(6) 0.3239(14) 0.4435(5) 0.0876(18) Uani 0.80 1 d P . .
H79A H 0.0035 0.2657 0.4192 0.105 Uiso 0.80 1 calc PR . .
H79B H 0.0456 0.3642 0.4349 0.105 Uiso 0.80 1 calc PR . .
C80 C -0.0242(5) 0.4080(14) 0.4437(5) 0.0876(18) Uani 0.80 1 d P . .
H80A H -0.0261 0.4611 0.4177 0.131 Uiso 0.80 1 d PR . .
H80B H -0.0166 0.4508 0.4731 0.131 Uiso 0.80 1 d PR . .
H80C H -0.0571 0.3682 0.4392 0.131 Uiso 0.80 1 d PR . .
C81A C 0.3534(5) 0.0812(11) 0.4388(4) 0.0586(16) Uani 0.40 1 d PD C 3
H81A H 0.3766 0.1290 0.4263 0.088 Uiso 0.40 1 d PR C 3
H81B H 0.3261 0.1291 0.4452 0.088 Uiso 0.40 1 d PR C 3
H81C H 0.3380 0.0222 0.4159 0.088 Uiso 0.40 1 d PR C 3
C82A C 0.3831(7) 0.024(2) 0.4829(6) 0.0586(16) Uani 0.40 1 d PD C 3
H82A H 0.4042 0.0804 0.5044 0.070 Uiso 0.40 1 calc PR C 3
H82B H 0.3593 -0.0130 0.4990 0.070 Uiso 0.40 1 calc PR C 3
O7A O 0.4153(5) -0.0611(12) 0.4700(5) 0.0586(16) Uani 0.40 1 d PD C 3
C83A C 0.4482(8) -0.1188(17) 0.5092(6) 0.0586(16) Uani 0.40 1 d PD C 3
H83A H 0.4280 -0.1505 0.5297 0.070 Uiso 0.40 1 calc PR C 3
H83B H 0.4741 -0.0651 0.5276 0.070 Uiso 0.40 1 calc PR C 3
C84A C 0.4739(8) -0.2134(18) 0.4892(7) 0.0586(16) Uani 0.40 1 d PD C 3
H84A H 0.4475 -0.2565 0.4666 0.088 Uiso 0.40 1 d PR C 3
H84B H 0.4918 -0.2647 0.5144 0.088 Uiso 0.40 1 d PR C 3
H84C H 0.4985 -0.1813 0.4736 0.088 Uiso 0.40 1 d PR C 3
C81B C 0.3534(5) 0.0812(11) 0.4388(4) 0.0586(16) Uani 0.30 1 d PD D 4
H81D H 0.3629 0.0902 0.4100 0.088 Uiso 0.30 1 d PR D 4
H81E H 0.3476 0.1688 0.4485 0.088 Uiso 0.30 1 d PR D 4
H81F H 0.3195 0.0484 0.4342 0.088 Uiso 0.30 1 d PR D 4
C82B C 0.3926(6) 0.026(3) 0.4781(8) 0.0586(16) Uani 0.30 1 d PD D 4
H82C H 0.3886 0.0512 0.5088 0.070 Uiso 0.30 1 calc PR D 4
H82D H 0.3897 -0.0590 0.4763 0.070 Uiso 0.30 1 calc PR D 4
O7B O 0.4408(6) 0.0626(17) 0.4714(6) 0.0586(16) Uani 0.30 1 d PD . 4
C83B C 0.4818(7) 0.015(2) 0.5072(8) 0.0586(16) Uani 0.30 1 d PD . 4
H83C H 0.4756(18) -0.012(3) 0.4748(15) 0.070 Uiso 0.30 1 d PD E 4
H83D H 0.474(2) 0.097(3) 0.5072(15) 0.070 Uiso 0.30 1 d PD F 4
C84B C 0.5314(8) 0.057(2) 0.4990(9) 0.0586(16) Uani 0.30 1 d PD . 4
H84D H 0.564(3) 0.023(6) 0.521(2) 0.088 Uiso 0.30 1 d PD G 4
H84E H 0.537(4) 0.143(3) 0.502(3) 0.088 Uiso 0.30 1 d PD H 4
H84F H 0.536(3) 0.040(9) 0.4665(15) 0.088 Uiso 0.30 1 d PD I 4

loop_
_atom_site_aniso_label
_atom_site_aniso_U_11
_atom_site_aniso_U_22
_atom_site_aniso_U_33
_atom_site_aniso_U_23
_atom_site_aniso_U_13
_atom_site_aniso_U_12
Pt1 0.03138(12) 0.01572(11) 0.01553(10) -0.00097(8) -0.00154(8) -0.00139(9)
Pt2 0.03075(12) 0.01578(11) 0.01518(10) -0.00068(8) -0.00031(8) -0.00069(9)
Mo1 0.0250(2) 0.0168(2) 0.0165(2) 0.00096(18) 0.00184(18) 0.00063(19)
Mo2 0.0250(2) 0.0160(2) 0.0168(2) 0.00058(17) 0.00206(18) -0.00048(19)
Br1 0.0524(4) 0.0179(3) 0.0190(3) -0.0007(2) -0.0061(3) -0.0020(3)
Br2 0.0604(4) 0.0187(3) 0.0183(3) 0.0000(2) -0.0062(3) -0.0057(3)
P1 0.0271(8) 0.0158(7) 0.0180(6) -0.0024(5) 0.0008(6) -0.0007(6)
P2 0.0280(8) 0.0149(7) 0.0181(6) -0.0008(5) 0.0023(6) 0.0006(6)
O1 0.039(3) 0.039(3) 0.046(3) -0.001(2) -0.003(2) -0.014(2)
O2 0.057(3) 0.037(3) 0.025(2) -0.006(2) 0.006(2) 0.010(2)
O3 0.040(3) 0.040(3) 0.036(3) 0.003(2) -0.003(2) -0.018(2)
O4 0.062(3) 0.039(3) 0.035(3) -0.007(2) 0.016(2) 0.009(3)
B1 0.028(3) 0.021(3) 0.019(3) 0.001(2) 0.002(2) 0.004(3)
B2 0.029(4) 0.020(3) 0.021(3) 0.002(3) -0.001(3) -0.001(3)
N1 0.027(3) 0.017(2) 0.019(2) -0.0005(18) 0.0021(19) 0.001(2)
N2 0.031(3) 0.019(2) 0.019(2) 0.0020(19) 0.0052(19) 0.001(2)
N3 0.027(3) 0.021(2) 0.018(2) 0.0025(19) 0.0033(19) 0.004(2)
N4 0.025(3) 0.019(2) 0.020(2) -0.0013(19) 0.0001(19) 0.003(2)
N5 0.024(2) 0.021(2) 0.020(2) 0.0025(19) 0.0029(19) 0.001(2)
N6 0.032(3) 0.020(2) 0.017(2) 0.0019(18) 0.0037(19) 0.003(2)
N7 0.023(2) 0.021(2) 0.022(2) 0.0022(19) 0.0036(19) 0.001(2)
N8 0.025(3) 0.019(2) 0.023(2) 0.0036(19) 0.0029(19) -0.001(2)
N9 0.024(2) 0.020(2) 0.023(2) -0.0010(19) 0.0021(19) 0.001(2)
N10 0.025(2) 0.019(2) 0.020(2) -0.0018(18) -0.0029(19) -0.002(2)
N11 0.021(2) 0.021(2) 0.018(2) 0.0006(18) 0.0023(18) -0.0005(19)
N12 0.027(3) 0.019(2) 0.017(2) 0.0000(18) 0.0006(19) 0.001(2)
C1 0.050(4) 0.018(3) 0.033(3) 0.001(3) 0.014(3) 0.000(3)
C2 0.027(3) 0.017(3) 0.032(3) 0.001(2) 0.012(2) -0.002(2)
C3 0.030(3) 0.024(3) 0.033(3) 0.008(3) 0.012(3) 0.003(3)
C4 0.027(3) 0.026(3) 0.023(3) 0.009(2) 0.005(2) 0.005(2)
C5 0.040(4) 0.033(4) 0.027(3) 0.012(3) 0.005(3) 0.005(3)
C6 0.031(3) 0.037(4) 0.030(3) 0.003(3) 0.009(3) 0.001(3)
C7 0.025(3) 0.021(3) 0.028(3) -0.001(2) 0.004(2) 0.000(2)
C8 0.023(3) 0.026(3) 0.038(3) 0.002(3) 0.004(3) -0.003(2)
C9 0.027(3) 0.019(3) 0.030(3) -0.002(2) -0.003(2) 0.003(2)
C10 0.038(4) 0.033(4) 0.032(3) -0.007(3) -0.006(3) -0.002(3)
C11 0.029(3) 0.032(4) 0.040(4) 0.006(3) 0.007(3) 0.003(3)
C12 0.024(3) 0.018(3) 0.034(3) 0.003(2) 0.005(2) -0.002(2)
C13 0.027(3) 0.029(3) 0.035(3) 0.005(3) 0.015(3) 0.000(3)
C14 0.043(4) 0.022(3) 0.025(3) 0.001(2) 0.016(3) 0.002(3)
C15 0.058(5) 0.042(4) 0.023(3) 0.002(3) 0.016(3) 0.017(4)
C16 0.038(4) 0.024(3) 0.027(3) 0.007(2) 0.005(3) -0.003(3)
C17 0.031(3) 0.027(3) 0.021(3) 0.004(2) 0.001(2) 0.003(3)
C18 0.025(3) 0.018(3) 0.021(3) -0.006(2) 0.004(2) -0.004(2)
C19 0.033(3) 0.021(3) 0.016(2) -0.003(2) -0.002(2) -0.003(2)
C20 0.038(4) 0.018(3) 0.035(3) 0.000(2) 0.009(3) -0.001(3)
C21 0.047(4) 0.019(3) 0.022(3) 0.005(2) -0.007(3) -0.008(3)
C22 0.065(5) 0.020(3) 0.021(3) -0.002(2) 0.009(3) -0.006(3)
C23 0.056(4) 0.020(3) 0.025(3) 0.000(2) 0.014(3) 0.003(3)
C24 0.037(3) 0.019(3) 0.020(3) 0.000(2) 0.002(2) 0.002(3)
C25 0.028(3) 0.027(3) 0.024(3) 0.002(2) 0.004(2) 0.000(3)
C26 0.034(4) 0.037(4) 0.034(3) -0.012(3) 0.012(3) -0.007(3)
C27 0.046(4) 0.055(5) 0.042(4) -0.015(4) 0.007(3) -0.023(4)
C28 0.034(4) 0.074(6) 0.034(4) 0.000(4) 0.005(3) -0.010(4)
C29 0.036(4) 0.050(4) 0.031(3) -0.004(3) 0.011(3) -0.001(3)
C30 0.034(3) 0.029(3) 0.024(3) 0.000(2) 0.006(3) 0.001(3)
C31 0.035(3) 0.028(3) 0.018(3) 0.001(2) 0.008(2) 0.005(3)
C32 0.043(4) 0.024(3) 0.020(3) 0.004(2) 0.007(3) -0.001(3)
C33 0.073(5) 0.023(3) 0.025(3) 0.004(3) 0.013(3) 0.011(3)
C34 0.063(5) 0.046(5) 0.027(3) 0.006(3) 0.011(3) 0.021(4)
C35 0.035(4) 0.057(5) 0.039(4) 0.001(4) 0.002(3) 0.013(4)
C36 0.040(4) 0.031(4) 0.033(3) 0.003(3) 0.004(3) 0.000(3)
C37 0.053(4) 0.017(3) 0.034(3) -0.006(3) 0.016(3) -0.008(3)
C38 0.026(3) 0.018(3) 0.033(3) 0.002(2) 0.011(3) 0.002(2)
C39 0.032(3) 0.018(3) 0.037(3) 0.007(3) 0.007(3) 0.001(2)
C40 0.025(3) 0.024(3) 0.033(3) 0.007(3) 0.001(3) -0.002(2)
C41 0.049(4) 0.038(4) 0.033(4) 0.013(3) -0.011(3) -0.007(3)
C42 0.038(4) 0.031(3) 0.036(3) 0.007(3) 0.017(3) 0.005(3)
C43 0.028(3) 0.017(3) 0.033(3) 0.005(2) 0.012(3) 0.002(2)
C44 0.019(3) 0.023(3) 0.042(3) 0.001(3) 0.006(3) -0.003(2)
C45 0.023(3) 0.019(3) 0.037(3) 0.000(3) -0.002(3) 0.002(2)
C46 0.030(4) 0.033(4) 0.043(4) 0.001(3) -0.007(3) -0.007(3)
C47 0.025(3) 0.033(4) 0.034(3) 0.003(3) 0.008(3) 0.003(3)
C48 0.025(3) 0.020(3) 0.026(3) 0.004(2) 0.005(2) -0.001(2)
C49 0.034(3) 0.023(3) 0.028(3) -0.004(2) 0.014(3) 0.003(3)
C50 0.031(3) 0.021(3) 0.022(3) -0.003(2) 0.006(2) 0.001(2)
C51 0.049(4) 0.039(4) 0.023(3) 0.000(3) 0.007(3) 0.007(3)
C52 0.036(4) 0.024(3) 0.019(3) 0.002(2) 0.002(2) 0.001(3)
C53 0.037(4) 0.025(3) 0.027(3) 0.004(3) 0.007(3) 0.003(3)
C54 0.028(3) 0.016(3) 0.030(3) -0.006(2) 0.009(2) -0.005(2)
C55 0.037(3) 0.013(3) 0.022(3) 0.000(2) 0.005(2) -0.005(2)
C56 0.037(3) 0.019(3) 0.023(3) 0.005(2) 0.006(3) 0.007(3)
C57 0.048(4) 0.019(3) 0.024(3) 0.002(2) 0.011(3) 0.004(3)
C58 0.058(4) 0.017(3) 0.021(3) 0.000(2) 0.005(3) -0.004(3)
C59 0.039(4) 0.020(3) 0.026(3) 0.001(2) -0.007(3) -0.003(3)
C60 0.030(3) 0.019(3) 0.022(3) 0.002(2) 0.002(2) 0.004(2)
C61 0.026(3) 0.022(3) 0.024(3) 0.006(2) 0.003(2) 0.004(2)
C62 0.045(4) 0.040(4) 0.022(3) 0.000(3) 0.003(3) -0.013(3)
C63 0.042(4) 0.062(5) 0.039(4) 0.015(4) -0.001(3) -0.023(4)
C64 0.036(4) 0.061(5) 0.053(5) 0.023(4) 0.012(4) -0.001(4)
C65 0.053(5) 0.045(5) 0.063(5) 0.009(4) 0.031(4) 0.012(4)
C66 0.037(4) 0.030(4) 0.044(4) 0.003(3) 0.017(3) 0.002(3)
C67 0.035(3) 0.021(3) 0.017(3) 0.002(2) 0.002(2) 0.006(3)
C68 0.035(4) 0.039(4) 0.037(4) -0.008(3) 0.001(3) 0.005(3)
C69 0.043(4) 0.066(6) 0.043(4) -0.013(4) -0.005(3) 0.017(4)
C70 0.075(6) 0.052(5) 0.028(4) 0.004(3) 0.010(4) 0.036(5)
C71 0.089(7) 0.030(4) 0.025(3) 0.006(3) 0.020(4) 0.019(4)
C72 0.057(4) 0.022(3) 0.021(3) 0.001(2) 0.013(3) 0.007(3)
C73A 0.045(3) 0.046(2) 0.079(3) 0.007(3) 0.018(3) 0.010(2)
C74A 0.045(3) 0.046(2) 0.079(3) 0.007(3) 0.018(3) 0.010(2)
O5A 0.045(3) 0.046(2) 0.079(3) 0.007(3) 0.018(3) 0.010(2)
C75A 0.045(3) 0.046(2) 0.079(3) 0.007(3) 0.018(3) 0.010(2)
C76A 0.045(3) 0.046(2) 0.079(3) 0.007(3) 0.018(3) 0.010(2)
C73B 0.045(3) 0.046(2) 0.079(3) 0.007(3) 0.018(3) 0.010(2)
C74B 0.045(3) 0.046(2) 0.079(3) 0.007(3) 0.018(3) 0.010(2)
O5B 0.045(3) 0.046(2) 0.079(3) 0.007(3) 0.018(3) 0.010(2)
C75B 0.045(3) 0.046(2) 0.079(3) 0.007(3) 0.018(3) 0.010(2)
C76B 0.045(3) 0.046(2) 0.079(3) 0.007(3) 0.018(3) 0.010(2)
C77 0.079(4) 0.115(5) 0.072(3) -0.015(3) 0.026(3) 0.020(3)
C78 0.079(4) 0.115(5) 0.072(3) -0.015(3) 0.026(3) 0.020(3)
O6 0.079(4) 0.115(5) 0.072(3) -0.015(3) 0.026(3) 0.020(3)
C79 0.079(4) 0.115(5) 0.072(3) -0.015(3) 0.026(3) 0.020(3)
C80 0.079(4) 0.115(5) 0.072(3) -0.015(3) 0.026(3) 0.020(3)
C81A 0.052(4) 0.064(4) 0.057(4) -0.004(3) 0.010(3) 0.005(3)
C82A 0.052(4) 0.064(4) 0.057(4) -0.004(3) 0.010(3) 0.005(3)
O7A 0.052(4) 0.064(4) 0.057(4) -0.004(3) 0.010(3) 0.005(3)
C83A 0.052(4) 0.064(4) 0.057(4) -0.004(3) 0.010(3) 0.005(3)
C84A 0.052(4) 0.064(4) 0.057(4) -0.004(3) 0.010(3) 0.005(3)
C81B 0.052(4) 0.064(4) 0.057(4) -0.004(3) 0.010(3) 0.005(3)
C82B 0.052(4) 0.064(4) 0.057(4) -0.004(3) 0.010(3) 0.005(3)
O7B 0.052(4) 0.064(4) 0.057(4) -0.004(3) 0.010(3) 0.005(3)
C83B 0.052(4) 0.064(4) 0.057(4) -0.004(3) 0.010(3) 0.005(3)
C84B 0.052(4) 0.064(4) 0.057(4) -0.004(3) 0.010(3) 0.005(3)

loop_
_atom_type_symbol
_atom_type_description
_atom_type_scat_dispersion_real
_atom_type_scat_dispersion_imag
_atom_type_scat_source
C C 0.0033 0.0016 'International Tables Vol C Tables 4.2.6.8 and 6.1.1.4'
H H 0.0000 0.0000 'International Tables Vol C Tables 4.2.6.8 and 6.1.1.4'
N N 0.0061 0.0033 'International Tables Vol C Tables 4.2.6.8 and 6.1.1.4'
O O 0.0106 0.0060 'International Tables Vol C Tables 4.2.6.8 and 6.1.1.4'
B B 0.0013 0.0007 'International Tables Vol C Tables 4.2.6.8 and 6.1.1.4'
Br Br -0.2901 2.4595 'International Tables Vol C Tables 4.2.6.8 and 6.1.1.4'
Mo Mo -1.6832 0.6857 'International Tables Vol C Tables 4.2.6.8 and 6.1.1.4'
Pt Pt -1.7033 8.3905 'International Tables Vol C Tables 4.2.6.8 and 6.1.1.4'
P P 0.1023 0.0942 'International Tables Vol C Tables 4.2.6.8 and 6.1.1.4'

loop_
_geom_angle_atom_site_label_1
_geom_angle_atom_site_label_2
_geom_angle_atom_site_label_3
_geom_angle
_geom_angle_site_symmetry_1
_geom_angle_site_symmetry_3
_geom_angle_publ_flag
C18 Pt1 P1 92.27(16) . . ?
C18 Pt1 Br1 89.27(16) . . ?
P1 Pt1 Br1 177.34(4) . . ?
C18 Pt1 Br2 173.03(16) . . ?
P1 Pt1 Br2 94.36(4) . . ?
Br1 Pt1 Br2 84.025(19) . . ?
C54 Pt2 P2 92.79(17) . . ?
C54 Pt2 Br2 89.49(17) . . ?
P2 Pt2 Br2 177.69(4) . . ?
C54 Pt2 Br1 172.85(17) . . ?
P2 Pt2 Br1 93.51(4) . . ?
Br2 Pt2 Br1 84.197(19) . . ?
C18 Mo1 C17 84.8(2) . . ?
C18 Mo1 C16 83.6(2) . . ?
C17 Mo1 C16 86.0(3) . . ?
C18 Mo1 N3 102.7(2) . . ?
C17 Mo1 N3 96.5(2) . . ?
C16 Mo1 N3 173.4(2) . . ?
C18 Mo1 N5 102.2(2) . . ?
C17 Mo1 N5 172.9(2) . . ?
C16 Mo1 N5 93.1(2) . . ?
N3 Mo1 N5 83.69(17) . . ?
C18 Mo1 N1 175.3(2) . . ?
C17 Mo1 N1 90.7(2) . . ?
C16 Mo1 N1 94.7(2) . . ?
N3 Mo1 N1 79.13(17) . . ?
N5 Mo1 N1 82.29(16) . . ?
C54 Mo2 C52 83.7(2) . . ?
C54 Mo2 C53 84.8(2) . . ?
C52 Mo2 C53 88.8(3) . . ?
C54 Mo2 N9 104.6(2) . . ?
C52 Mo2 N9 171.1(2) . . ?
C53 Mo2 N9 95.0(2) . . ?
C54 Mo2 N11 101.3(2) . . ?
C52 Mo2 N11 92.3(2) . . ?
C53 Mo2 N11 173.9(2) . . ?
N9 Mo2 N11 83.02(17) . . ?
C54 Mo2 N7 174.7(2) . . ?
C52 Mo2 N7 92.5(2) . . ?
C53 Mo2 N7 91.4(2) . . ?
N9 Mo2 N7 79.39(17) . . ?
N11 Mo2 N7 82.50(17) . . ?
Pt1 Br1 Pt2 95.47(2) . . ?
Pt2 Br2 Pt1 95.57(2) . . ?
C31 P1 C25 106.5(3) . . ?
C31 P1 C19 102.1(3) . . ?
C25 P1 C19 105.4(3) . . ?
C31 P1 Pt1 112.6(2) . . ?
C25 P1 Pt1 110.7(2) . . ?
C19 P1 Pt1 118.5(2) . . ?
C55 P2 C67 103.4(3) . . ?
C55 P2 C61 105.1(3) . . ?
C67 P2 C61 107.3(3) . . ?
C55 P2 Pt2 118.17(19) . . ?
C67 P2 Pt2 112.0(2) . . ?
C61 P2 Pt2 110.1(2) . . ?
N6 B1 N2 108.8(5) . . ?
N6 B1 N4 110.3(5) . . ?
N2 B1 N4 108.9(5) . . ?
N6 B1 H1 109.6 . . ?
N2 B1 H1 109.6 . . ?
N4 B1 H1 109.6 . . ?
N12 B2 N8 109.6(5) . . ?
N12 B2 N10 109.4(5) . . ?
N8 B2 N10 108.9(5) . . ?
N12 B2 H2 109.6 . . ?
N8 B2 H2 109.6 . . ?
N10 B2 H2 109.6 . . ?
C2 N1 N2 105.9(5) . . ?
C2 N1 Mo1 134.8(4) . . ?
N2 N1 Mo1 119.1(3) . . ?
C4 N2 N1 109.7(5) . . ?
C4 N2 B1 130.7(5) . . ?
N1 N2 B1 119.5(4) . . ?
C7 N3 N4 106.9(5) . . ?
C7 N3 Mo1 132.7(4) . . ?
N4 N3 Mo1 120.3(4) . . ?
C9 N4 N3 109.3(5) . . ?
C9 N4 B1 129.9(5) . . ?
N3 N4 B1 120.8(5) . . ?
C12 N5 N6 106.5(5) . . ?
C12 N5 Mo1 132.1(4) . . ?
N6 N5 Mo1 121.3(3) . . ?
C14 N6 N5 110.0(5) . . ?
C14 N6 B1 129.8(5) . . ?
N5 N6 B1 120.1(4) . . ?
C38 N7 N8 106.1(5) . . ?
C38 N7 Mo2 134.6(4) . . ?
N8 N7 Mo2 119.2(3) . . ?
C40 N8 N7 110.7(5) . . ?
C40 N8 B2 129.8(5) . . ?
N7 N8 B2 119.5(4) . . ?
C43 N9 N10 107.4(5) . . ?
C43 N9 Mo2 132.1(4) . . ?
N10 N9 Mo2 120.4(4) . . ?
C45 N10 N9 109.5(5) . . ?
C45 N10 B2 129.3(5) . . ?
N9 N10 B2 121.2(5) . . ?
C48 N11 N12 106.6(4) . . ?
C48 N11 Mo2 132.7(4) . . ?
N12 N11 Mo2 120.7(3) . . ?
C50 N12 N11 109.6(5) . . ?
C50 N12 B2 129.9(5) . . ?
N11 N12 B2 120.4(4) . . ?
C2 C1 H1A 109.5 . . ?
C2 C1 H1B 109.5 . . ?
H1A C1 H1B 109.5 . . ?
C2 C1 H1C 109.5 . . ?
H1A C1 H1C 109.5 . . ?
H1B C1 H1C 109.5 . . ?
N1 C2 C3 110.1(5) . . ?
N1 C2 C1 121.6(5) . . ?
C3 C2 C1 128.2(5) . . ?
C4 C3 C2 106.4(5) . . ?
C4 C3 H3 126.8 . . ?
C2 C3 H3 126.8 . . ?
N2 C4 C3 107.7(5) . . ?
N2 C4 C5 122.3(6) . . ?
C3 C4 C5 130.0(6) . . ?
C4 C5 H5A 109.5 . . ?
C4 C5 H5B 109.5 . . ?
H5A C5 H5B 109.5 . . ?
C4 C5 H5C 109.5 . . ?
H5A C5 H5C 109.5 . . ?
H5B C5 H5C 109.5 . . ?
C7 C6 H6A 109.5 . . ?
C7 C6 H6B 109.5 . . ?
H6A C6 H6B 109.5 . . ?
C7 C6 H6C 109.5 . . ?
H6A C6 H6C 109.5 . . ?
H6B C6 H6C 109.5 . . ?
N3 C7 C8 109.9(5) . . ?
N3 C7 C6 122.4(5) . . ?
C8 C7 C6 127.7(6) . . ?
C9 C8 C7 105.8(5) . . ?
C9 C8 H8 127.1 . . ?
C7 C8 H8 127.1 . . ?
N4 C9 C8 108.1(5) . . ?
N4 C9 C10 123.7(6) . . ?
C8 C9 C10 128.1(6) . . ?
C9 C10 H10A 109.5 . . ?
C9 C10 H10B 109.5 . . ?
H10A C10 H10B 109.5 . . ?
C9 C10 H10C 109.5 . . ?
H10A C10 H10C 109.5 . . ?
H10B C10 H10C 109.5 . . ?
C12 C11 H11A 109.5 . . ?
C12 C11 H11B 109.5 . . ?
H11A C11 H11B 109.5 . . ?
C12 C11 H11C 109.5 . . ?
H11A C11 H11C 109.5 . . ?
H11B C11 H11C 109.5 . . ?
N5 C12 C13 109.9(5) . . ?
N5 C12 C11 122.2(5) . . ?
C13 C12 C11 127.8(6) . . ?
C14 C13 C12 106.3(5) . . ?
C14 C13 H13 126.8 . . ?
C12 C13 H13 126.8 . . ?
N6 C14 C13 107.3(5) . . ?
N6 C14 C15 122.5(6) . . ?
C13 C14 C15 130.1(6) . . ?
C14 C15 H15A 109.5 . . ?
C14 C15 H15B 109.5 . . ?
H15A C15 H15B 109.5 . . ?
C14 C15 H15C 109.5 . . ?
H15A C15 H15C 109.5 . . ?
H15B C15 H15C 109.5 . . ?
O1 C16 Mo1 177.1(5) . . ?
O2 C17 Mo1 178.7(6) . . ?
Mo1 C18 Pt1 167.3(3) . . ?
C20 C19 C24 119.7(5) . . ?
C20 C19 P1 120.4(5) . . ?
C24 C19 P1 119.8(4) . . ?
C19 C20 C21 120.2(6) . . ?
C19 C20 H20 119.9 . . ?
C21 C20 H20 119.9 . . ?
C22 C21 C20 119.9(6) . . ?
C22 C21 H21 120.1 . . ?
C20 C21 H21 120.1 . . ?
C21 C22 C23 120.4(6) . . ?
C21 C22 H22 119.8 . . ?
C23 C22 H22 119.8 . . ?
C22 C23 C24 119.7(6) . . ?
C22 C23 H23 120.1 . . ?
C24 C23 H23 120.1 . . ?
C23 C24 C19 120.0(6) . . ?
C23 C24 H24 120.0 . . ?
C19 C24 H24 120.0 . . ?
C30 C25 C26 118.5(6) . . ?
C30 C25 P1 119.6(5) . . ?
C26 C25 P1 121.9(5) . . ?
C27 C26 C25 121.0(6) . . ?
C27 C26 H26 119.5 . . ?
C25 C26 H26 119.5 . . ?
C26 C27 C28 120.6(7) . . ?
C26 C27 H27 119.7 . . ?
C28 C27 H27 119.7 . . ?
C27 C28 C29 119.1(7) . . ?
C27 C28 H28 120.5 . . ?
C29 C28 H28 120.5 . . ?
C28 C29 C30 120.9(7) . . ?
C28 C29 H29 119.6 . . ?
C30 C29 H29 119.6 . . ?
C25 C30 C29 119.9(6) . . ?
C25 C30 H30 120.0 . . ?
C29 C30 H30 120.0 . . ?
C36 C31 C32 118.7(6) . . ?
C36 C31 P1 120.4(5) . . ?
C32 C31 P1 120.6(5) . . ?
C33 C32 C31 120.3(7) . . ?
C33 C32 H32 119.8 . . ?
C31 C32 H32 119.8 . . ?
C34 C33 C32 120.0(7) . . ?
C34 C33 H33 120.0 . . ?
C32 C33 H33 120.0 . . ?
C33 C34 C35 120.4(7) . . ?
C33 C34 H34 119.8 . . ?
C35 C34 H34 119.8 . . ?
C34 C35 C36 119.3(7) . . ?
C34 C35 H35 120.4 . . ?
C36 C35 H35 120.4 . . ?
C31 C36 C35 121.2(7) . . ?
C31 C36 H36 119.4 . . ?
C35 C36 H36 119.4 . . ?
C38 C37 H37A 109.5 . . ?
C38 C37 H37B 109.5 . . ?
H37A C37 H37B 109.5 . . ?
C38 C37 H37C 109.5 . . ?
H37A C37 H37C 109.5 . . ?
H37B C37 H37C 109.5 . . ?
N7 C38 C39 109.8(5) . . ?
N7 C38 C37 121.2(5) . . ?
C39 C38 C37 129.0(5) . . ?
C40 C39 C38 106.7(5) . . ?
C40 C39 H39 126.6 . . ?
C38 C39 H39 126.6 . . ?
N8 C40 C39 106.7(5) . . ?
N8 C40 C41 123.6(6) . . ?
C39 C40 C41 129.7(6) . . ?
C40 C41 H41A 109.5 . . ?
C40 C41 H41B 109.5 . . ?
H41A C41 H41B 109.5 . . ?
C40 C41 H41C 109.5 . . ?
H41A C41 H41C 109.5 . . ?
H41B C41 H41C 109.5 . . ?
C43 C42 H42A 109.5 . . ?
C43 C42 H42B 109.5 . . ?
H42A C42 H42B 109.5 . . ?
C43 C42 H42C 109.5 . . ?
H42A C42 H42C 109.5 . . ?
H42B C42 H42C 109.5 . . ?
N9 C43 C44 109.0(5) . . ?
N9 C43 C42 122.0(6) . . ?
C44 C43 C42 128.9(6) . . ?
C45 C44 C43 106.0(5) . . ?
C45 C44 H44 127.0 . . ?
C43 C44 H44 127.0 . . ?
N10 C45 C44 108.0(5) . . ?
N10 C45 C46 123.6(6) . . ?
C44 C45 C46 128.3(6) . . ?
C45 C46 H46A 109.5 . . ?
C45 C46 H46B 109.5 . . ?
H46A C46 H46B 109.5 . . ?
C45 C46 H46C 109.5 . . ?
H46A C46 H46C 109.5 . . ?
H46B C46 H46C 109.5 . . ?
C48 C47 H47A 109.5 . . ?
C48 C47 H47B 109.5 . . ?
H47A C47 H47B 109.5 . . ?
C48 C47 H47C 109.5 . . ?
H47A C47 H47C 109.5 . . ?
H47B C47 H47C 109.5 . . ?
N11 C48 C49 109.9(5) . . ?
N11 C48 C47 122.1(5) . . ?
C49 C48 C47 127.9(6) . . ?
C50 C49 C48 105.6(5) . . ?
C50 C49 H49 127.2 . . ?
C48 C49 H49 127.2 . . ?
N12 C50 C49 108.3(5) . . ?
N12 C50 C51 122.8(5) . . ?
C49 C50 C51 128.9(6) . . ?
C50 C51 H51A 109.5 . . ?
C50 C51 H51B 109.5 . . ?
H51A C51 H51B 109.5 . . ?
C50 C51 H51C 109.5 . . ?
H51A C51 H51C 109.5 . . ?
H51B C51 H51C 109.5 . . ?
O3 C52 Mo2 178.9(6) . . ?
O4 C53 Mo2 177.4(6) . . ?
Mo2 C54 Pt2 166.7(3) . . ?
C60 C55 C56 119.1(5) . . ?
C60 C55 P2 120.1(5) . . ?
C56 C55 P2 120.7(5) . . ?
C57 C56 C55 120.1(6) . . ?
C57 C56 H56 119.9 . . ?
C55 C56 H56 119.9 . . ?
C56 C57 C58 120.4(6) . . ?
C56 C57 H57 119.8 . . ?
C58 C57 H57 119.8 . . ?
C59 C58 C57 120.0(6) . . ?
C59 C58 H58 120.0 . . ?
C57 C58 H58 120.0 . . ?
C58 C59 C60 119.9(6) . . ?
C58 C59 H59 120.1 . . ?
C60 C59 H59 120.1 . . ?
C55 C60 C59 120.4(6) . . ?
C55 C60 H60 119.8 . . ?
C59 C60 H60 119.8 . . ?
C66 C61 C62 117.6(6) . . ?
C66 C61 P2 120.3(5) . . ?
C62 C61 P2 122.0(5) . . ?
C63 C62 C61 120.6(7) . . ?
C63 C62 H62 119.7 . . ?
C61 C62 H62 119.7 . . ?
C64 C63 C62 120.4(7) . . ?
C64 C63 H63 119.8 . . ?
C62 C63 H63 119.8 . . ?
C63 C64 C65 120.0(7) . . ?
C63 C64 H64 120.0 . . ?
C65 C64 H64 120.0 . . ?
C64 C65 C66 120.3(8) . . ?
C64 C65 H65 119.8 . . ?
C66 C65 H65 119.8 . . ?
C61 C66 C65 121.0(7) . . ?
C61 C66 H66 119.5 . . ?
C65 C66 H66 119.5 . . ?
C72 C67 C68 118.2(6) . . ?
C72 C67 P2 122.7(5) . . ?
C68 C67 P2 119.0(5) . . ?
C69 C68 C67 120.7(7) . . ?
C69 C68 H68 119.7 . . ?
C67 C68 H68 119.7 . . ?
C70 C69 C68 120.5(8) . . ?
C70 C69 H69 119.8 . . ?
C68 C69 H69 119.8 . . ?
C69 C70 C71 120.0(7) . . ?
C69 C70 H70 120.0 . . ?
C71 C70 H70 120.0 . . ?
C72 C71 C70 119.7(7) . . ?
C72 C71 H71 120.2 . . ?
C70 C71 H71 120.2 . . ?
C71 C72 C67 120.9(7) . . ?
C71 C72 H72 119.6 . . ?
C67 C72 H72 119.6 . . ?
O5A C74A C73A 107.8(10) . . ?
O5A C74A H74A 110.1 . . ?
C73A C74A H74A 110.1 . . ?
O5A C74A H74B 110.1 . . ?
C73A C74A H74B 110.1 . . ?
H74A C74A H74B 108.5 . . ?
C75A O5A C74A 112.0(9) . . ?
O5A C75A C76A 110.8(10) . . ?
O5A C75A H75A 109.5 . . ?
C76A C75A H75A 109.5 . . ?
O5A C75A H75B 109.5 . . ?
C76A C75A H75B 109.5 . . ?
H75A C75A H75B 108.1 . . ?
C74B C73B H73D 110.2 . . ?
C74B C73B H73E 108.7 . . ?
H73D C73B H73E 109.5 . . ?
C74B C73B H73F 109.5 . . ?
H73D C73B H73F 109.5 . . ?
H73E C73B H73F 109.5 . . ?
O5B C74B C73B 105.4(15) . . ?
O5B C74B H74C 110.7 . . ?
C73B C74B H74C 110.7 . . ?
O5B C74B H74D 110.7 . . ?
C73B C74B H74D 110.7 . . ?
H74C C74B H74D 108.8 . . ?
C75B O5B C74B 111.9(15) . . ?
O5B C75B C76B 108.4(15) . . ?
O5B C75B H75C 110.0 . . ?
C76B C75B H75C 110.0 . . ?
O5B C75B H75D 110.0 . . ?
C76B C75B H75D 110.0 . . ?
H75C C75B H75D 108.4 . . ?
C75B C76B H76D 109.2 . . ?
C75B C76B H76E 109.5 . . ?
H76D C76B H76E 109.5 . . ?
C75B C76B H76F 109.7 . . ?
H76D C76B H76F 109.5 . . ?
H76E C76B H76F 109.5 . . ?
C78 C77 H77A 107.4 . . ?
C78 C77 H77B 113.8 . . ?
H77A C77 H77B 109.5 . . ?
C78 C77 H77C 107.1 . . ?
H77A C77 H77C 109.5 . . ?
H77B C77 H77C 109.5 . . ?
O6 C78 C77 112.0(11) . . ?
O6 C78 H78A 109.2 . . ?
C77 C78 H78A 109.2 . . ?
O6 C78 H78B 109.2 . . ?
C77 C78 H78B 109.2 . . ?
H78A C78 H78B 107.9 . . ?
C78 O6 C79 115.3(10) . . ?
O6 C79 C80 114.3(11) . . ?
O6 C79 H79A 108.7 . . ?
C80 C79 H79A 108.7 . . ?
O6 C79 H79B 108.7 . . ?
C80 C79 H79B 108.7 . . ?
H79A C79 H79B 107.6 . . ?
C79 C80 H80A 107.5 . . ?
C79 C80 H80B 110.9 . . ?
H80A C80 H80B 109.5 . . ?
C79 C80 H80C 109.9 . . ?
H80A C80 H80C 109.5 . . ?
H80B C80 H80C 109.5 . . ?
C82A C81A H81A 109.6 . . ?
C82A C81A H81B 110.1 . . ?
H81A C81A H81B 109.5 . . ?
C82A C81A H81C 108.7 . . ?
H81A C81A H81C 109.5 . . ?
H81B C81A H81C 109.5 . . ?
O7A C82A C81A 107.4(14) . . ?
O7A C82A H82A 110.2 . . ?
C81A C82A H82A 110.2 . . ?
O7A C82A H82B 110.2 . . ?
C81A C82A H82B 110.2 . . ?
H82A C82A H82B 108.5 . . ?
C82A O7A C83A 113.4(13) . . ?
O7A C83A C84A 106.1(14) . . ?
O7A C83A H83A 110.5 . . ?
C84A C83A H83A 110.5 . . ?
O7A C83A H83B 110.5 . . ?
C84A C83A H83B 110.5 . . ?
H83A C83A H83B 108.7 . . ?
C83A C84A H84A 108.7 . . ?
C83A C84A H84B 109.6 . . ?
H84A C84A H84B 109.5 . . ?
C83A C84A H84C 110.1 . . ?
H84A C84A H84C 109.5 . . ?
H84B C84A H84C 109.5 . . ?
O7B C82B H82C 111.0 . . ?
O7B C82B H82D 111.0 . . ?
H82C C82B H82D 109.0 . . ?
C83B O7B C82B 109.3(15) . . ?
C82B O7B H83C 117(3) . . ?
C82B O7B H83D 117(3) . . ?
H83C O7B H83D 78(2) . . ?
O7B C83B C84B 107.4(16) . . ?
O7B C83B H83C 60(2) . . ?
C84B C83B H83C 83(3) . . ?
O7B C83B H83D 60(2) . . ?
C84B C83B H83D 83(3) . . ?
H83C C83B H83D 109(4) . . ?
C83B C84B H84D 115(5) . . ?
C83B C84B H84E 115(5) . . ?
H84D C84B H84E 103(6) . . ?
C83B C84B H84F 115(5) . . ?
H84D C84B H84F 103(6) . . ?
H84E C84B H84F 103(6) . . ?

loop_
_geom_bond_atom_site_label_1
_geom_bond_atom_site_label_2
_geom_bond_distance
_geom_bond_site_symmetry_2
_geom_bond_publ_flag
Pt1 C18 1.934(6) . ?
Pt1 P1 2.2402(14) . ?
Pt1 Br1 2.5095(6) . ?
Pt1 Br2 2.5708(6) . ?
Pt2 C54 1.926(6) . ?
Pt2 P2 2.2356(14) . ?
Pt2 Br2 2.5031(6) . ?
Pt2 Br1 2.5687(6) . ?
Mo1 C18 1.810(6) . ?
Mo1 C17 1.987(6) . ?
Mo1 C16 2.003(7) . ?
Mo1 N3 2.227(5) . ?
Mo1 N5 2.230(5) . ?
Mo1 N1 2.328(5) . ?
Mo2 C54 1.817(6) . ?
Mo2 C52 1.981(6) . ?
Mo2 C53 1.987(6) . ?
Mo2 N9 2.235(5) . ?
Mo2 N11 2.238(5) . ?
Mo2 N7 2.330(5) . ?
P1 C31 1.816(6) . ?
P1 C25 1.816(6) . ?
P1 C19 1.827(6) . ?
P2 C55 1.812(6) . ?
P2 C67 1.823(6) . ?
P2 C61 1.826(6) . ?
O1 C16 1.140(8) . ?
O2 C17 1.155(7) . ?
O3 C52 1.158(7) . ?
O4 C53 1.159(7) . ?
B1 N6 1.536(8) . ?
B1 N2 1.547(8) . ?
B1 N4 1.550(8) . ?
B1 H1 1.0000 . ?
B2 N12 1.540(8) . ?
B2 N8 1.546(8) . ?
B2 N10 1.550(8) . ?
B2 H2 1.0000 . ?
N1 C2 1.345(7) . ?
N1 N2 1.386(6) . ?
N2 C4 1.366(7) . ?
N3 C7 1.330(8) . ?
N3 N4 1.385(6) . ?
N4 C9 1.348(8) . ?
N5 C12 1.343(7) . ?
N5 N6 1.378(6) . ?
N6 C14 1.359(7) . ?
N7 C38 1.342(7) . ?
N7 N8 1.377(6) . ?
N8 C40 1.348(7) . ?
N9 C43 1.343(7) . ?
N9 N10 1.363(6) . ?
N10 C45 1.356(7) . ?
N11 C48 1.335(7) . ?
N11 N12 1.374(6) . ?
N12 C50 1.345(7) . ?
C1 C2 1.503(8) . ?
C1 H1A 0.9800 . ?
C1 H1B 0.9800 . ?
C1 H1C 0.9800 . ?
C2 C3 1.400(8) . ?
C3 C4 1.368(9) . ?
C3 H3 0.9500 . ?
C4 C5 1.494(8) . ?
C5 H5A 0.9800 . ?
C5 H5B 0.9800 . ?
C5 H5C 0.9800 . ?
C6 C7 1.501(8) . ?
C6 H6A 0.9800 . ?
C6 H6B 0.9800 . ?
C6 H6C 0.9800 . ?
C7 C8 1.400(8) . ?
C8 C9 1.380(9) . ?
C8 H8 0.9500 . ?
C9 C10 1.490(8) . ?
C10 H10A 0.9800 . ?
C10 H10B 0.9800 . ?
C10 H10C 0.9800 . ?
C11 C12 1.496(8) . ?
C11 H11A 0.9800 . ?
C11 H11B 0.9800 . ?
C11 H11C 0.9800 . ?
C12 C13 1.395(9) . ?
C13 C14 1.383(9) . ?
C13 H13 0.9500 . ?
C14 C15 1.487(8) . ?
C15 H15A 0.9800 . ?
C15 H15B 0.9800 . ?
C15 H15C 0.9800 . ?
C19 C20 1.382(8) . ?
C19 C24 1.389(9) . ?
C20 C21 1.389(8) . ?
C20 H20 0.9500 . ?
C21 C22 1.378(10) . ?
C21 H21 0.9500 . ?
C22 C23 1.382(10) . ?
C22 H22 0.9500 . ?
C23 C24 1.388(8) . ?
C23 H23 0.9500 . ?
C24 H24 0.9500 . ?
C25 C30 1.391(8) . ?
C25 C26 1.399(9) . ?
C26 C27 1.372(10) . ?
C26 H26 0.9500 . ?
C27 C28 1.382(11) . ?
C27 H27 0.9500 . ?
C28 C29 1.383(11) . ?
C28 H28 0.9500 . ?
C29 C30 1.392(9) . ?
C29 H29 0.9500 . ?
C30 H30 0.9500 . ?
C31 C36 1.378(9) . ?
C31 C32 1.401(9) . ?
C32 C33 1.389(9) . ?
C32 H32 0.9500 . ?
C33 C34 1.377(11) . ?
C33 H33 0.9500 . ?
C34 C35 1.388(11) . ?
C34 H34 0.9500 . ?
C35 C36 1.393(10) . ?
C35 H35 0.9500 . ?
C36 H36 0.9500 . ?
C37 C38 1.499(8) . ?
C37 H37A 0.9800 . ?
C37 H37B 0.9800 . ?
C37 H37C 0.9800 . ?
C38 C39 1.387(8) . ?
C39 C40 1.386(9) . ?
C39 H39 0.9500 . ?
C40 C41 1.498(9) . ?
C41 H41A 0.9800 . ?
C41 H41B 0.9800 . ?
C41 H41C 0.9800 . ?
C42 C43 1.492(8) . ?
C42 H42A 0.9800 . ?
C42 H42B 0.9800 . ?
C42 H42C 0.9800 . ?
C43 C44 1.403(8) . ?
C44 C45 1.375(9) . ?
C44 H44 0.9500 . ?
C45 C46 1.495(9) . ?
C46 H46A 0.9800 . ?
C46 H46B 0.9800 . ?
C46 H46C 0.9800 . ?
C47 C48 1.492(8) . ?
C47 H47A 0.9800 . ?
C47 H47B 0.9800 . ?
C47 H47C 0.9800 . ?
C48 C49 1.397(8) . ?
C49 C50 1.372(8) . ?
C49 H49 0.9500 . ?
C50 C51 1.502(8) . ?
C51 H51A 0.9800 . ?
C51 H51B 0.9800 . ?
C51 H51C 0.9800 . ?
C55 C60 1.390(8) . ?
C55 C56 1.398(8) . ?
C56 C57 1.382(8) . ?
C56 H56 0.9500 . ?
C57 C58 1.390(9) . ?
C57 H57 0.9500 . ?
C58 C59 1.378(10) . ?
C58 H58 0.9500 . ?
C59 C60 1.396(8) . ?
C59 H59 0.9500 . ?
C60 H60 0.9500 . ?
C61 C66 1.384(9) . ?
C61 C62 1.407(9) . ?
C62 C63 1.381(10) . ?
C62 H62 0.9500 . ?
C63 C64 1.364(12) . ?
C63 H63 0.9500 . ?
C64 C65 1.372(12) . ?
C64 H64 0.9500 . ?
C65 C66 1.384(10) . ?
C65 H65 0.9500 . ?
C66 H66 0.9500 . ?
C67 C72 1.391(9) . ?
C67 C68 1.391(9) . ?
C68 C69 1.381(10) . ?
C68 H68 0.9500 . ?
C69 C70 1.366(12) . ?
C69 H69 0.9500 . ?
C70 C71 1.385(12) . ?
C70 H70 0.9500 . ?
C71 C72 1.384(10) . ?
C71 H71 0.9500 . ?
C72 H72 0.9500 . ?
C73A C74A 1.508(10) . ?
C73A H73A 0.9800 . ?
C73A H73B 0.9800 . ?
C73A H73C 0.9800 . ?
C74A O5A 1.423(7) . ?
C74A H74A 0.9900 . ?
C74A H74B 0.9900 . ?
O5A C75A 1.423(7) . ?
C75A C76A 1.508(10) . ?
C75A H75A 0.9900 . ?
C75A H75B 0.9900 . ?
C76A H76A 0.9800 . ?
C76A H76B 0.9800 . ?
C76A H76C 0.9800 . ?
C73B C74B 1.508(10) . ?
C73B H73D 0.9800 . ?
C73B H73E 0.9800 . ?
C73B H73F 0.9800 . ?
C74B O5B 1.423(7) . ?
C74B H74C 0.9900 . ?
C74B H74D 0.9900 . ?
O5B C75B 1.423(7) . ?
C75B C76B 1.508(10) . ?
C75B H75C 0.9900 . ?
C75B H75D 0.9900 . ?
C76B H76D 0.9800 . ?
C76B H76E 0.9800 . ?
C76B H76F 0.9800 . ?
C77 C78 1.500(19) . ?
C77 H77A 0.9800 . ?
C77 H77B 0.9800 . ?
C77 H77C 0.9800 . ?
C78 O6 1.348(15) . ?
C78 H78A 0.9900 . ?
C78 H78B 0.9900 . ?
O6 C79 1.424(16) . ?
C79 C80 1.485(18) . ?
C79 H79A 0.9900 . ?
C79 H79B 0.9900 . ?
C80 H80A 0.9800 . ?
C80 H80B 0.9800 . ?
C80 H80C 0.9800 . ?
C81A C82A 1.504(14) . ?
C81A H81A 0.9800 . ?
C81A H81B 0.9800 . ?
C81A H81C 0.9800 . ?
C81A H81D 0.9599 . ?
C82A O7A 1.433(15) . ?
C82A H82A 0.9900 . ?
C82A H82B 0.9900 . ?
O7A C83A 1.433(15) . ?
C83A C84A 1.504(14) . ?
C83A H83A 0.9900 . ?
C83A H83B 0.9900 . ?
C84A H84A 0.9800 . ?
C84A H84B 0.9800 . ?
C84A H84C 0.9801 . ?
C82B O7B 1.433(15) . ?
C82B H82C 0.9900 . ?
C82B H82D 0.9900 . ?
O7B C83B 1.433(15) . ?
C83B C84B 1.504(14) . ?
C83B H83C 0.98(2) . ?
C83B H83D 0.98(2) . ?
C84B H84D 1.02(4) . ?
C84B H84E 1.02(4) . ?
C84B H84F 1.02(4) . ?

loop_
_geom_torsion_atom_site_label_1
_geom_torsion_atom_site_label_2
_geom_torsion_atom_site_label_3
_geom_torsion_atom_site_label_4
_geom_torsion
_geom_torsion_site_symmetry_1
_geom_torsion_site_symmetry_2
_geom_torsion_site_symmetry_3
_geom_torsion_site_symmetry_4
_geom_torsion_publ_flag
C18 Pt1 Br1 Pt2 -175.45(17) . . . . ?
Br2 Pt1 Br1 Pt2 6.43(3) . . . . ?
P2 Pt2 Br1 Pt1 173.15(4) . . . . ?
Br2 Pt2 Br1 Pt1 -6.61(3) . . . . ?
C54 Pt2 Br2 Pt1 -170.19(18) . . . . ?
Br1 Pt2 Br2 Pt1 6.45(3) . . . . ?
P1 Pt1 Br2 Pt2 175.52(4) . . . . ?
Br1 Pt1 Br2 Pt2 -6.61(3) . . . . ?
C18 Pt1 P1 C31 139.8(3) . . . . ?
Br2 Pt1 P1 C31 -42.3(2) . . . . ?
C18 Pt1 P1 C25 -101.1(3) . . . . ?
Br2 Pt1 P1 C25 76.8(2) . . . . ?
C18 Pt1 P1 C19 20.9(3) . . . . ?
Br2 Pt1 P1 C19 -161.3(2) . . . . ?
C54 Pt2 P2 C55 -20.4(3) . . . . ?
Br1 Pt2 P2 C55 163.0(2) . . . . ?
C54 Pt2 P2 C67 -140.4(3) . . . . ?
Br1 Pt2 P2 C67 43.0(2) . . . . ?
C54 Pt2 P2 C61 100.3(3) . . . . ?
Br1 Pt2 P2 C61 -76.27(19) . . . . ?
C17 Mo1 N1 C2 39.8(6) . . . . ?
C16 Mo1 N1 C2 -46.3(6) . . . . ?
N3 Mo1 N1 C2 136.2(6) . . . . ?
N5 Mo1 N1 C2 -138.8(6) . . . . ?
C17 Mo1 N1 N2 -145.3(4) . . . . ?
C16 Mo1 N1 N2 128.6(4) . . . . ?
N3 Mo1 N1 N2 -48.8(4) . . . . ?
N5 Mo1 N1 N2 36.2(4) . . . . ?
C2 N1 N2 C4 0.8(6) . . . . ?
Mo1 N1 N2 C4 -175.5(4) . . . . ?
C2 N1 N2 B1 -176.1(5) . . . . ?
Mo1 N1 N2 B1 7.6(6) . . . . ?
N6 B1 N2 C4 118.5(6) . . . . ?
N4 B1 N2 C4 -121.3(6) . . . . ?
N6 B1 N2 N1 -65.3(6) . . . . ?
N4 B1 N2 N1 54.9(6) . . . . ?
C18 Mo1 N3 C7 39.0(6) . . . . ?
C17 Mo1 N3 C7 -47.1(6) . . . . ?
N5 Mo1 N3 C7 140.1(5) . . . . ?
N1 Mo1 N3 C7 -136.5(5) . . . . ?
C18 Mo1 N3 N4 -138.6(4) . . . . ?
C17 Mo1 N3 N4 135.4(4) . . . . ?
N5 Mo1 N3 N4 -37.4(4) . . . . ?
N1 Mo1 N3 N4 45.9(4) . . . . ?
C7 N3 N4 C9 -0.5(6) . . . . ?
Mo1 N3 N4 C9 177.6(4) . . . . ?
C7 N3 N4 B1 178.8(5) . . . . ?
Mo1 N3 N4 B1 -3.0(6) . . . . ?
N6 B1 N4 C9 -121.1(6) . . . . ?
N2 B1 N4 C9 119.6(6) . . . . ?
N6 B1 N4 N3 59.6(6) . . . . ?
N2 B1 N4 N3 -59.7(6) . . . . ?
C18 Mo1 N5 C12 -43.3(6) . . . . ?
C16 Mo1 N5 C12 40.8(5) . . . . ?
N3 Mo1 N5 C12 -145.0(5) . . . . ?
N1 Mo1 N5 C12 135.2(5) . . . . ?
C18 Mo1 N5 N6 141.0(4) . . . . ?
C16 Mo1 N5 N6 -134.9(4) . . . . ?
N3 Mo1 N5 N6 39.3(4) . . . . ?
N1 Mo1 N5 N6 -40.6(4) . . . . ?
C12 N5 N6 C14 -0.5(6) . . . . ?
Mo1 N5 N6 C14 176.2(4) . . . . ?
C12 N5 N6 B1 -176.3(5) . . . . ?
Mo1 N5 N6 B1 0.4(7) . . . . ?
N2 B1 N6 C14 -113.1(6) . . . . ?
N4 B1 N6 C14 127.5(6) . . . . ?
N2 B1 N6 N5 61.7(6) . . . . ?
N4 B1 N6 N5 -57.7(7) . . . . ?
C52 Mo2 N7 C38 47.3(6) . . . . ?
C53 Mo2 N7 C38 -41.6(6) . . . . ?
N9 Mo2 N7 C38 -136.4(6) . . . . ?
N11 Mo2 N7 C38 139.3(6) . . . . ?
C52 Mo2 N7 N8 -128.4(4) . . . . ?
C53 Mo2 N7 N8 142.8(4) . . . . ?
N9 Mo2 N7 N8 47.9(4) . . . . ?
N11 Mo2 N7 N8 -36.3(4) . . . . ?
C38 N7 N8 C40 -0.7(6) . . . . ?
Mo2 N7 N8 C40 176.1(4) . . . . ?
C38 N7 N8 B2 176.0(5) . . . . ?
Mo2 N7 N8 B2 -7.2(6) . . . . ?
N12 B2 N8 C40 -119.5(6) . . . . ?
N10 B2 N8 C40 120.9(6) . . . . ?
N12 B2 N8 N7 64.6(6) . . . . ?
N10 B2 N8 N7 -55.0(6) . . . . ?
C54 Mo2 N9 C43 -41.9(6) . . . . ?
C53 Mo2 N9 C43 44.0(5) . . . . ?
N11 Mo2 N9 C43 -141.8(5) . . . . ?
N7 Mo2 N9 C43 134.5(5) . . . . ?
C54 Mo2 N9 N10 139.3(4) . . . . ?
C53 Mo2 N9 N10 -134.8(4) . . . . ?
N11 Mo2 N9 N10 39.4(4) . . . . ?
N7 Mo2 N9 N10 -44.2(4) . . . . ?
C43 N9 N10 C45 1.5(6) . . . . ?
Mo2 N9 N10 C45 -179.5(4) . . . . ?
C43 N9 N10 B2 -178.0(5) . . . . ?
Mo2 N9 N10 B2 1.0(7) . . . . ?
N12 B2 N10 C45 121.7(6) . . . . ?
N8 B2 N10 C45 -118.5(6) . . . . ?
N12 B2 N10 N9 -58.9(7) . . . . ?
N8 B2 N10 N9 60.9(7) . . . . ?
C54 Mo2 N11 C48 38.3(6) . . . . ?
C52 Mo2 N11 C48 -45.7(5) . . . . ?
N9 Mo2 N11 C48 141.9(5) . . . . ?
N7 Mo2 N11 C48 -138.0(5) . . . . ?
C54 Mo2 N11 N12 -142.8(4) . . . . ?
C52 Mo2 N11 N12 133.2(4) . . . . ?
N9 Mo2 N11 N12 -39.2(4) . . . . ?
N7 Mo2 N11 N12 40.9(4) . . . . ?
C48 N11 N12 C50 0.4(6) . . . . ?
Mo2 N11 N12 C50 -178.8(4) . . . . ?
C48 N11 N12 B2 177.5(5) . . . . ?
Mo2 N11 N12 B2 -1.7(7) . . . . ?
N8 B2 N12 C50 116.0(6) . . . . ?
N10 B2 N12 C50 -124.6(6) . . . . ?
N8 B2 N12 N11 -60.5(7) . . . . ?
N10 B2 N12 N11 58.9(6) . . . . ?
N2 N1 C2 C3 -0.4(7) . . . . ?
Mo1 N1 C2 C3 175.1(4) . . . . ?
N2 N1 C2 C1 177.5(5) . . . . ?
Mo1 N1 C2 C1 -7.1(9) . . . . ?
N1 C2 C3 C4 -0.2(7) . . . . ?
C1 C2 C3 C4 -177.9(6) . . . . ?
N1 N2 C4 C3 -1.0(7) . . . . ?
B1 N2 C4 C3 175.5(6) . . . . ?
N1 N2 C4 C5 177.3(5) . . . . ?
B1 N2 C4 C5 -6.2(10) . . . . ?
C2 C3 C4 N2 0.7(7) . . . . ?
C2 C3 C4 C5 -177.4(6) . . . . ?
N4 N3 C7 C8 0.4(6) . . . . ?
Mo1 N3 C7 C8 -177.4(4) . . . . ?
N4 N3 C7 C6 -178.8(5) . . . . ?
Mo1 N3 C7 C6 3.4(9) . . . . ?
N3 C7 C8 C9 -0.1(7) . . . . ?
C6 C7 C8 C9 179.0(6) . . . . ?
N3 N4 C9 C8 0.5(6) . . . . ?
B1 N4 C9 C8 -178.8(5) . . . . ?
N3 N4 C9 C10 180.0(5) . . . . ?
B1 N4 C9 C10 0.7(9) . . . . ?
C7 C8 C9 N4 -0.3(7) . . . . ?
C7 C8 C9 C10 -179.7(6) . . . . ?
N6 N5 C12 C13 0.7(6) . . . . ?
Mo1 N5 C12 C13 -175.5(4) . . . . ?
N6 N5 C12 C11 177.9(5) . . . . ?
Mo1 N5 C12 C11 1.7(9) . . . . ?
N5 C12 C13 C14 -0.7(7) . . . . ?
C11 C12 C13 C14 -177.6(6) . . . . ?
N5 N6 C14 C13 0.1(7) . . . . ?
B1 N6 C14 C13 175.3(6) . . . . ?
N5 N6 C14 C15 -179.0(6) . . . . ?
B1 N6 C14 C15 -3.8(10) . . . . ?
C12 C13 C14 N6 0.3(7) . . . . ?
C12 C13 C14 C15 179.3(7) . . . . ?
C17 Mo1 C18 Pt1 -36.5(16) . . . . ?
C16 Mo1 C18 Pt1 50.1(16) . . . . ?
N3 Mo1 C18 Pt1 -131.9(15) . . . . ?
N5 Mo1 C18 Pt1 141.9(15) . . . . ?
P1 Pt1 C18 Mo1 173.4(16) . . . . ?
Br1 Pt1 C18 Mo1 -4.4(16) . . . . ?
C31 P1 C19 C20 152.3(5) . . . . ?
C25 P1 C19 C20 41.1(6) . . . . ?
Pt1 P1 C19 C20 -83.5(5) . . . . ?
C31 P1 C19 C24 -30.1(5) . . . . ?
C25 P1 C19 C24 -141.3(5) . . . . ?
Pt1 P1 C19 C24 94.2(5) . . . . ?
C24 C19 C20 C21 1.2(9) . . . . ?
P1 C19 C20 C21 178.9(5) . . . . ?
C19 C20 C21 C22 -1.0(9) . . . . ?
C20 C21 C22 C23 -0.2(9) . . . . ?
C21 C22 C23 C24 1.1(9) . . . . ?
C22 C23 C24 C19 -1.0(9) . . . . ?
C20 C19 C24 C23 -0.2(9) . . . . ?
P1 C19 C24 C23 -177.9(5) . . . . ?
C31 P1 C25 C30 107.4(5) . . . . ?
C19 P1 C25 C30 -144.7(5) . . . . ?
Pt1 P1 C25 C30 -15.3(5) . . . . ?
C31 P1 C25 C26 -71.8(6) . . . . ?
C19 P1 C25 C26 36.2(6) . . . . ?
Pt1 P1 C25 C26 165.5(5) . . . . ?
C30 C25 C26 C27 -2.4(10) . . . . ?
P1 C25 C26 C27 176.7(6) . . . . ?
C25 C26 C27 C28 2.6(12) . . . . ?
C26 C27 C28 C29 -1.1(12) . . . . ?
C27 C28 C29 C30 -0.5(11) . . . . ?
C26 C25 C30 C29 0.8(9) . . . . ?
P1 C25 C30 C29 -178.4(5) . . . . ?
C28 C29 C30 C25 0.7(10) . . . . ?
C25 P1 C31 C36 -148.5(5) . . . . ?
C19 P1 C31 C36 101.2(5) . . . . ?
Pt1 P1 C31 C36 -26.9(6) . . . . ?
C25 P1 C31 C32 36.8(6) . . . . ?
C19 P1 C31 C32 -73.5(5) . . . . ?
Pt1 P1 C31 C32 158.4(4) . . . . ?
C36 C31 C32 C33 -1.4(9) . . . . ?
P1 C31 C32 C33 173.4(5) . . . . ?
C31 C32 C33 C34 1.2(9) . . . . ?
C32 C33 C34 C35 0.1(10) . . . . ?
C33 C34 C35 C36 -1.1(11) . . . . ?
C32 C31 C36 C35 0.5(10) . . . . ?
P1 C31 C36 C35 -174.4(5) . . . . ?
C34 C35 C36 C31 0.8(11) . . . . ?
N8 N7 C38 C39 0.3(7) . . . . ?
Mo2 N7 C38 C39 -175.8(4) . . . . ?
N8 N7 C38 C37 -178.5(5) . . . . ?
Mo2 N7 C38 C37 5.5(9) . . . . ?
N7 C38 C39 C40 0.1(7) . . . . ?
C37 C38 C39 C40 178.8(6) . . . . ?
N7 N8 C40 C39 0.7(7) . . . . ?
B2 N8 C40 C39 -175.4(6) . . . . ?
N7 N8 C40 C41 -177.7(6) . . . . ?
B2 N8 C40 C41 6.1(10) . . . . ?
C38 C39 C40 N8 -0.5(7) . . . . ?
C38 C39 C40 C41 177.8(7) . . . . ?
N10 N9 C43 C44 -1.4(6) . . . . ?
Mo2 N9 C43 C44 179.7(4) . . . . ?
N10 N9 C43 C42 177.5(5) . . . . ?
Mo2 N9 C43 C42 -1.3(9) . . . . ?
N9 C43 C44 C45 0.8(7) . . . . ?
C42 C43 C44 C45 -178.0(6) . . . . ?
N9 N10 C45 C44 -1.0(7) . . . . ?
B2 N10 C45 C44 178.4(5) . . . . ?
N9 N10 C45 C46 -179.4(6) . . . . ?
B2 N10 C45 C46 0.1(10) . . . . ?
C43 C44 C45 N10 0.1(7) . . . . ?
C43 C44 C45 C46 178.4(6) . . . . ?
N12 N11 C48 C49 0.0(6) . . . . ?
Mo2 N11 C48 C49 179.0(4) . . . . ?
N12 N11 C48 C47 -178.4(5) . . . . ?
Mo2 N11 C48 C47 0.6(9) . . . . ?
N11 C48 C49 C50 -0.3(7) . . . . ?
C47 C48 C49 C50 177.9(6) . . . . ?
N11 N12 C50 C49 -0.6(7) . . . . ?
B2 N12 C50 C49 -177.4(6) . . . . ?
N11 N12 C50 C51 178.6(5) . . . . ?
B2 N12 C50 C51 1.8(10) . . . . ?
C48 C49 C50 N12 0.6(7) . . . . ?
C48 C49 C50 C51 -178.5(6) . . . . ?
C52 Mo2 C54 Pt2 -48.5(15) . . . . ?
C53 Mo2 C54 Pt2 40.9(15) . . . . ?
N9 Mo2 C54 Pt2 134.8(15) . . . . ?
N11 Mo2 C54 Pt2 -139.6(15) . . . . ?
P2 Pt2 C54 Mo2 -171.4(15) . . . . ?
Br2 Pt2 C54 Mo2 8.2(15) . . . . ?
C67 P2 C55 C60 -151.1(5) . . . . ?
C61 P2 C55 C60 -38.7(5) . . . . ?
Pt2 P2 C55 C60 84.6(5) . . . . ?
C67 P2 C55 C56 31.8(5) . . . . ?
C61 P2 C55 C56 144.2(5) . . . . ?
Pt2 P2 C55 C56 -92.5(5) . . . . ?
C60 C55 C56 C57 -1.2(9) . . . . ?
P2 C55 C56 C57 175.9(5) . . . . ?
C55 C56 C57 C58 1.2(9) . . . . ?
C56 C57 C58 C59 -1.0(9) . . . . ?
C57 C58 C59 C60 0.8(9) . . . . ?
C56 C55 C60 C59 1.0(9) . . . . ?
P2 C55 C60 C59 -176.1(5) . . . . ?
C58 C59 C60 C55 -0.8(9) . . . . ?
C55 P2 C61 C66 140.1(5) . . . . ?
C67 P2 C61 C66 -110.3(5) . . . . ?
Pt2 P2 C61 C66 11.8(5) . . . . ?
C55 P2 C61 C62 -38.4(6) . . . . ?
C67 P2 C61 C62 71.2(5) . . . . ?
Pt2 P2 C61 C62 -166.7(5) . . . . ?
C66 C61 C62 C63 2.3(10) . . . . ?
P2 C61 C62 C63 -179.2(5) . . . . ?
C61 C62 C63 C64 -3.4(11) . . . . ?
C62 C63 C64 C65 2.7(12) . . . . ?
C63 C64 C65 C66 -1.1(12) . . . . ?
C62 C61 C66 C65 -0.7(10) . . . . ?
P2 C61 C66 C65 -179.2(5) . . . . ?
C64 C65 C66 C61 0.0(11) . . . . ?
C55 P2 C67 C72 76.9(5) . . . . ?
C61 P2 C67 C72 -33.9(6) . . . . ?
Pt2 P2 C67 C72 -154.9(4) . . . . ?
C55 P2 C67 C68 -100.8(5) . . . . ?
C61 P2 C67 C68 148.4(5) . . . . ?
Pt2 P2 C67 C68 27.5(5) . . . . ?
C72 C67 C68 C69 -0.8(10) . . . . ?
P2 C67 C68 C69 177.0(6) . . . . ?
C67 C68 C69 C70 1.5(11) . . . . ?
C68 C69 C70 C71 -1.7(11) . . . . ?
C69 C70 C71 C72 1.3(11) . . . . ?
C70 C71 C72 C67 -0.6(10) . . . . ?
C68 C67 C72 C71 0.3(9) . . . . ?
P2 C67 C72 C71 -177.3(5) . . . . ?
C73A C74A O5A C75A 179.8(15) . . . . ?
C74A O5A C75A C76A -171.1(16) . . . . ?
C73B C74B O5B C75B -180(3) . . . . ?
C74B O5B C75B C76B -177(3) . . . . ?
C77 C78 O6 C79 -174.4(13) . . . . ?
C78 O6 C79 C80 178.9(13) . . . . ?
C81A C82A O7A C83A 176.6(18) . . . . ?
C82A O7A C83A C84A 173.0(19) . . . . ?
C82B O7B C83B C84B -179(3) . . . . ?
